data_7701626
loop_
_publ_author_name
'Alderhami, Suliman A.'
'Collison, David'
'Lewis, David J.'
'McNaughter, Paul D.'
'O'Brien, Paul'
'Spencer, Ben F.'
'Vitorica-Yrezabal, Inigo'
'Whitehead, George'

_publ_section_title
;
 Accessing \g-Ga<sub>2</sub>S<sub>3</sub> by solventless thermolysis of
 gallium xanthates: a low-temperature limit for crystalline products.
;
_journal_issue 41
_journal_name_full 'Dalton transactions (Cambridge, England : 2003)'
_journal_page_first 15605
_journal_page_last 15612
_journal_paper_doi 10.1039/c9dt02061f
_journal_volume 48
_journal_year 2019
_chemical_formula_moiety 'C15 H24 Ga O3 S6'
_chemical_formula_sum 'C15 H24 Ga O3 S6'
_chemical_formula_weight 514.42
_space_group_crystal_system orthorhombic
_space_group_IT_number 61
_space_group_name_Hall '-P 2ac 2ab'
_space_group_name_H-M_alt 'P b c a'
_atom_sites_solution_hydrogens geom
_audit_creation_date 2017-09-12
_audit_creation_method
;
Olex2 1.2
(compiled 2017.08.10 svn.r3458 for OlexSys, GUI svn.r5381)
;
_audit_update_record
;
2019-02-27 deposited with the CCDC.	2019-07-26 downloaded from the CCDC.
;
_cell_angle_alpha 90
_cell_angle_beta 90
_cell_angle_gamma 90
_cell_formula_units_Z 8
_cell_length_a 20.4378(6)
_cell_length_b 11.5173(4)
_cell_length_c 20.0826(5)
_cell_measurement_reflns_used 9385
_cell_measurement_temperature 200.08(10)
_cell_measurement_theta_max 71.7500
_cell_measurement_theta_min 4.3300
_cell_volume 4727.2(2)
_computing_cell_refinement 'CrysAlisPro 1.171.39.30c (Rigaku OD, 2017)'
_computing_data_collection 'CrysAlisPro 1.171.39.30c (Rigaku OD, 2017)'
_computing_data_reduction 'CrysAlisPro 1.171.39.30c (Rigaku OD, 2017)'
_computing_molecular_graphics 'Olex2 (Dolomanov et al., 2009)'
_computing_publication_material 'Olex2 (Dolomanov et al., 2009)'
_computing_structure_refinement 'ShelXL (Sheldrick, 2015)'
_diffrn_ambient_environment N~2~
_diffrn_ambient_temperature 200.08(10)
_diffrn_detector 'CCD plate'
_diffrn_measured_fraction_theta_full 1.000
_diffrn_measured_fraction_theta_max 0.987
_diffrn_measurement_details
;
List of Runs (angles in degrees, time in seconds):

  # Type    Start    End  Width  t~exp~   \w     \q     \k     \f   Frames
#--------------------------------------------------------------------------
  1  \w    -59.00 -33.00   1.00    1.00    --    0.00  60.00-120.00   26
  2  \w    -14.00  87.00   1.00    1.00    --    0.00  29.00   0.00  101
  3  \w    -82.00 -40.00   1.00    1.00    --    0.00  29.00   0.00   42
  4  \w     -4.00 143.00   1.00    1.00    --   55.00  60.00-120.00  147
  5  \w    -12.00  47.00   1.00    1.00    --   55.00  43.00 -90.00   59
  6  \w    -31.00 132.00   1.00    1.00    --   55.00  60.00-150.00  163
  7  \w    102.00 137.00   1.00    1.00    --   55.00  43.00 -90.00   35
  8  \w     84.00 110.00   1.00    5.00    --  110.00  60.00 150.00   26
  9  \w     51.00  77.00   1.00    5.00    --  110.00  60.00 150.00   26
 10  \w     22.00 199.00   1.00    5.00    --  110.00  23.00-120.00  177
 11  \w    139.00 193.00   1.00    5.00    --  110.00  60.00-150.00   54
 12  \w    152.00 195.00   1.00    5.00    --  110.00  60.00-120.00   43
 13  \w     74.00 103.00   1.00    5.00    --  110.00  60.00-120.00   29
 14  \w     57.00  96.00   1.00    5.00    --  110.00  60.00-180.00   39
 15  \w     99.00 180.00   1.00    5.00    --  110.00  60.00-180.00   81
 16  \w    133.00 158.00   1.00    5.00    --  110.00  60.00 150.00   25
 17  \w     82.00 108.00   1.00    5.00    --  110.00  60.00-150.00   26
 18  \w     21.00  46.00   1.00    5.00    --  110.00  60.00  30.00   25
 19  \w    126.00 199.00   1.00    5.00    --  110.00  60.00  30.00   73
 20  \w     91.00 192.00   1.00    5.00    --  110.00  23.00   0.00  101
 21  \w     64.00  90.00   1.00    5.00    --  110.00  23.00   0.00   26
;
_diffrn_measurement_device 'four-circle diffractometer'
_diffrn_measurement_device_type 'XtaLAB AFC11 (RINC): quarter-chi single'
_diffrn_measurement_method '\w scans'
_diffrn_orient_matrix_type 'CrysAlisPro convention (1999,Acta A55,543-557)'
_diffrn_orient_matrix_UB_11 -0.0527805000
_diffrn_orient_matrix_UB_12 -0.0331680000
_diffrn_orient_matrix_UB_13 0.0513694000
_diffrn_orient_matrix_UB_21 -0.0204391000
_diffrn_orient_matrix_UB_22 0.1284444000
_diffrn_orient_matrix_UB_23 0.0055082000
_diffrn_orient_matrix_UB_31 -0.0497380000
_diffrn_orient_matrix_UB_32 -0.0174741000
_diffrn_orient_matrix_UB_33 -0.0567207000
_diffrn_radiation_monochromator graphite
_diffrn_radiation_probe x-ray
_diffrn_radiation_type CuK\a
_diffrn_radiation_wavelength 1.54184
_diffrn_reflns_av_R_equivalents 0.0385
_diffrn_reflns_av_unetI/netI 0.0325
_diffrn_reflns_Laue_measured_fraction_full 1.000
_diffrn_reflns_Laue_measured_fraction_max 0.987
_diffrn_reflns_limit_h_max 24
_diffrn_reflns_limit_h_min -25
_diffrn_reflns_limit_k_max 13
_diffrn_reflns_limit_k_min -14
_diffrn_reflns_limit_l_max 22
_diffrn_reflns_limit_l_min -24
_diffrn_reflns_number 24488
_diffrn_reflns_point_group_measured_fraction_full 1.000
_diffrn_reflns_point_group_measured_fraction_max 0.987
_diffrn_reflns_theta_full 67.684
_diffrn_reflns_theta_max 72.346
_diffrn_reflns_theta_min 4.327
_diffrn_source 'fine-focus sealed X-ray tube'
_diffrn_source_type 'Enhance (Cu) X-ray Source'
_exptl_absorpt_coefficient_mu 6.649
_exptl_absorpt_correction_T_max 1.00000
_exptl_absorpt_correction_T_min 0.51524
_exptl_absorpt_correction_type multi-scan
_exptl_absorpt_process_details
;
CrysAlisPro 1.171.39.30c (Rigaku Oxford Diffraction, 2017)
Empirical absorption correction using spherical harmonics,
 implemented in SCALE3 ABSPACK scaling algorithm.
;
_exptl_crystal_colour 'clear light colourless'
_exptl_crystal_colour_lustre clear
_exptl_crystal_colour_modifier light
_exptl_crystal_colour_primary colourless
_exptl_crystal_density_diffrn 1.446
_exptl_crystal_description plate
_exptl_crystal_F_000 2120
_exptl_crystal_size_max 0.15
_exptl_crystal_size_mid 0.1
_exptl_crystal_size_min 0.06
_refine_diff_density_max 0.501
_refine_diff_density_min -0.629
_refine_diff_density_rms 0.088
_refine_ls_extinction_method none
_refine_ls_goodness_of_fit_ref 1.230
_refine_ls_hydrogen_treatment constr
_refine_ls_matrix_type full
_refine_ls_number_parameters 265
_refine_ls_number_reflns 4612
_refine_ls_number_restraints 57
_refine_ls_restrained_S_all 1.229
_refine_ls_R_factor_all 0.0645
_refine_ls_R_factor_gt 0.0580
_refine_ls_shift/su_max 0.000
_refine_ls_shift/su_mean 0.000
_refine_ls_structure_factor_coef Fsqd
_refine_ls_weighting_details 'w=1/[\s^2^(Fo^2^)+20.8200P] where P=(Fo^2^+2Fc^2^)/3'
_refine_ls_weighting_scheme calc
_refine_ls_wR_factor_gt 0.1246
_refine_ls_wR_factor_ref 0.1271
_reflns_Friedel_coverage 0.000
_reflns_number_gt 4164
_reflns_number_total 4612
_reflns_threshold_expression 'I > 2\s(I)'
_cod_data_source_file c9dt02061f2.cif
_cod_data_source_block s4946l
_cod_database_code 7701626
_shelxl_version_number 2014/6
_shelx_space_group_comment
;
The symmetry employed for this shelxl refinement is uniquely defined
by the following loop, which should always be used as a source of
symmetry information in preference to the above space-group names.
They are only intended as comments.
;
_shelx_estimated_absorpt_t_max 0.691
_shelx_estimated_absorpt_t_min 0.435
_reflns_odcompleteness_completeness 100.00
_reflns_odcompleteness_iscentric 1
_reflns_odcompleteness_theta 66.97
_olex2_refinement_description
;
1. Fixed Uiso
 At 1.2 times of:
  All C(H) groups, All C(H,H) groups
 At 1.5 times of:
  All C(H,H,H) groups
2. Restrained distances
 C4-C3 \\sim C5-C4A
 with sigma of 0.02
 C9A-C10 \\sim C9-C8A
 with sigma of 0.02
 C8A-C7 \\sim C8-C7
 with sigma of 0.02
3. Uiso/Uaniso restraints and constraints
C4A \\sim C4: within 2A with sigma of 0.04 and sigma for terminal atoms of 0.08
C9A \\sim C9: within 2A with sigma of 0.04 and sigma for terminal atoms of 0.08
C8A \\sim C8: within 2A with sigma of 0.002 and sigma for terminal atoms of
0.004
4. Rigid body (RIGU) restrains
 C4A, C5, C2, C3, C4
 with sigma for 1-2 distances of 0.004 and sigma for 1-3 distances of 0.004
 C9A, C10, C7, C8A, C8, C9
 with sigma for 1-2 distances of 0.004 and sigma for 1-3 distances of 0.004
5. Others
 Sof(H7B)=Sof(H7A)=Sof(C8A)=Sof(H8AA)=Sof(H8AB)=Sof(H8AC)=Sof(C9A)=Sof(H9AA)=
 Sof(H9AB)=Sof(H9AC)=1-FVAR(1)
 Sof(C9)=Sof(H9A)=Sof(H9B)=Sof(H9C)=Sof(H10A)=Sof(H10B)=Sof(H10C)=Sof(C8)=
 Sof(H8A)=Sof(H8B)=FVAR(1)
 Sof(H3A)=Sof(H3B)=Sof(H3C)=Sof(C4A)=Sof(H4AA)=Sof(H4AB)=Sof(H4AC)=1-FVAR(2)
 Sof(H5A)=Sof(H5B)=Sof(H5C)=Sof(C4)=Sof(H4A)=Sof(H4B)=Sof(H4C)=FVAR(2)
6.a Ternary CH refined with riding coordinates:
 C2(H2), C7(H7B), C7(H7A), C12(H12)
6.b Secondary CH2 refined with riding coordinates:
 C13(H13A,H13B), C8(H8A,H8B)
6.c Idealised Me refined as rotating group:
 C9(H9A,H9B,H9C), C3(H3A,H3B,H3C), C5(H5A,H5B,H5C), C15(H15A,H15B,H15C),
 C14(H14A,H14B,H14C), C10(H10A,H10B,H10C), C4(H4A,H4B,H4C), C8A(H8AA,H8AB,H8AC),
  C9A(H9AA,H9AB,H9AC), C4A(H4AA,H4AB,H4AC)
;
_olex2_submission_special_instructions 'No special instructions were received'
_oxdiff_exptl_absorpt_empirical_details
;
Empirical correction (ABSPACK) includes:
- Absorption correction using spherical harmonics
- Frame scaling
;
_oxdiff_exptl_absorpt_empirical_full_max 3.763
_oxdiff_exptl_absorpt_empirical_full_min 0.616

loop_
_space_group_symop_operation_xyz
'x, y, z'
'-x+1/2, -y, z+1/2'
'x+1/2, -y+1/2, -z'
'-x, y+1/2, -z+1/2'
'-x, -y, -z'
'x-1/2, y, -z-1/2'
'-x-1/2, y-1/2, z'
'x, -y-1/2, z-1/2'

loop_
_atom_site_label
_atom_site_type_symbol
_atom_site_fract_x
_atom_site_fract_y
_atom_site_fract_z
_atom_site_U_iso_or_equiv
_atom_site_adp_type
_atom_site_occupancy
_atom_site_site_symmetry_order
_atom_site_calc_flag
_atom_site_refinement_flags_posn
_atom_site_refinement_flags_adp
_atom_site_refinement_flags_occupancy
_atom_site_disorder_assembly
_atom_site_disorder_group
Ga1 Ga 0.26135(3) 0.29034(6) 0.73654(3) 0.03453(17) Uani 1 1 d . . . . .
S1 S 0.19705(6) 0.27525(11) 0.63632(6) 0.0360(3) Uani 1 1 d . . . . .
S2 S 0.29906(6) 0.44825(12) 0.66304(6) 0.0396(3) Uani 1 1 d . . . . .
S3 S 0.18565(6) 0.40384(11) 0.80134(6) 0.0372(3) Uani 1 1 d . . . . .
S4 S 0.19918(7) 0.14995(12) 0.80510(7) 0.0441(3) Uani 1 1 d . . . . .
S5 S 0.34276(7) 0.15302(13) 0.69953(6) 0.0441(3) Uani 1 1 d . . . . .
S6 S 0.35364(7) 0.30984(15) 0.81409(7) 0.0505(4) Uani 1 1 d . . . . .
O2 O 0.11843(18) 0.2773(3) 0.88022(18) 0.0457(9) Uani 1 1 d . . . . .
O1 O 0.2331(2) 0.4242(3) 0.54868(17) 0.0478(10) Uani 1 1 d . . . . .
O3 O 0.44495(18) 0.1589(4) 0.7729(2) 0.0581(11) Uani 1 1 d . . . . .
C9 C 0.0001(9) 0.0395(16) 0.9075(9) 0.110(7) Uani 0.558(14) 1 d D U P A 1
H9A H -0.0357 0.0145 0.8784 0.165 Uiso 0.558(14) 1 calc GR . P A 1
H9B H -0.0169 0.0545 0.9523 0.165 Uiso 0.558(14) 1 calc GR . P A 1
H9C H 0.0334 -0.0217 0.9096 0.165 Uiso 0.558(14) 1 calc GR . P A 1
C6 C 0.1634(2) 0.2730(5) 0.8334(2) 0.0348(11) Uani 1 1 d . . . . .
C1 C 0.2435(3) 0.3898(5) 0.6107(2) 0.0363(11) Uani 1 1 d . . . . .
C11 C 0.3860(3) 0.2055(6) 0.7649(3) 0.0478(14) Uani 1 1 d . . . . .
C2 C 0.2721(3) 0.5196(5) 0.5195(3) 0.0544(15) Uani 1 1 d . U . . .
H2 H 0.2887 0.5723 0.5553 0.065 Uiso 1 1 calc R . . . .
C7 C 0.0951(3) 0.1704(6) 0.9136(3) 0.0617(17) Uani 1 1 d D U . . .
H7B H 0.1340 0.1176 0.9153 0.074 Uiso 0.442(14) 1 calc R . P A 2
H7A H 0.1265 0.1041 0.9096 0.074 Uiso 0.442(14) 1 calc R . P A 1
C12 C 0.4906(3) 0.2058(7) 0.8237(3) 0.0659(19) Uani 1 1 d . . . . .
H12 H 0.4658 0.2284 0.8646 0.079 Uiso 1 1 calc R . . . .
C3 C 0.2268(4) 0.5851(6) 0.4731(3) 0.0657(18) Uani 1 1 d D U . . .
H3A H 0.2115 0.5328 0.4378 0.099 Uiso 0.189(12) 1 calc GR . P B 2
H3B H 0.2503 0.6505 0.4531 0.099 Uiso 0.189(12) 1 calc GR . P B 2
H3C H 0.1891 0.6142 0.4982 0.099 Uiso 0.189(12) 1 calc GR . P B 2
C5 C 0.3292(4) 0.4654(7) 0.4815(4) 0.076(2) Uani 1 1 d D U . . .
H5A H 0.3565 0.4209 0.5123 0.114 Uiso 0.811(12) 1 calc GR . P B 1
H5B H 0.3554 0.5269 0.4608 0.114 Uiso 0.811(12) 1 calc GR . P B 1
H5C H 0.3122 0.4136 0.4468 0.114 Uiso 0.811(12) 1 calc GR . P B 1
C15 C 0.5257(3) 0.3133(8) 0.7943(4) 0.083(2) Uani 1 1 d . . . . .
H15A H 0.5518 0.2898 0.7557 0.124 Uiso 1 1 calc GR . . . .
H15B H 0.5543 0.3475 0.8282 0.124 Uiso 1 1 calc GR . . . .
H15C H 0.4930 0.3708 0.7805 0.124 Uiso 1 1 calc GR . . . .
C13 C 0.5364(4) 0.1095(8) 0.8394(4) 0.082(2) Uani 1 1 d . . . . .
H13A H 0.5708 0.1385 0.8698 0.099 Uiso 1 1 calc R . . . .
H13B H 0.5580 0.0835 0.7978 0.099 Uiso 1 1 calc R . . . .
C14 C 0.5027(4) 0.0081(8) 0.8711(5) 0.100(3) Uani 1 1 d . . . . .
H14A H 0.4677 -0.0196 0.8417 0.149 Uiso 1 1 calc GR . . . .
H14B H 0.4839 0.0320 0.9138 0.149 Uiso 1 1 calc GR . . . .
H14C H 0.5344 -0.0545 0.8784 0.149 Uiso 1 1 calc GR . . . .
C10 C 0.0827(4) 0.2066(9) 0.9856(4) 0.087(2) Uani 1 1 d D U . . .
H10A H 0.1246 0.2171 1.0085 0.130 Uiso 0.558(14) 1 calc GR . P A 1
H10B H 0.0572 0.1463 1.0082 0.130 Uiso 0.558(14) 1 calc GR . P A 1
H10C H 0.0582 0.2798 0.9862 0.130 Uiso 0.558(14) 1 calc GR . P A 1
C4 C 0.1659(5) 0.6310(9) 0.5068(4) 0.070(3) Uani 0.811(12) 1 d D U P B 1
H4A H 0.1401 0.6761 0.4748 0.104 Uiso 0.811(12) 1 calc GR . P B 1
H4B H 0.1784 0.6808 0.5443 0.104 Uiso 0.811(12) 1 calc GR . P B 1
H4C H 0.1397 0.5658 0.5233 0.104 Uiso 0.811(12) 1 calc GR . P B 1
C8A C 0.0465(12) 0.110(3) 0.8715(13) 0.090(6) Uani 0.442(14) 1 d D U P A 2
H8AA H 0.0034 0.1453 0.8779 0.135 Uiso 0.442(14) 1 calc GR . P A 2
H8AB H 0.0446 0.0277 0.8841 0.135 Uiso 0.442(14) 1 calc GR . P A 2
H8AC H 0.0593 0.1164 0.8246 0.135 Uiso 0.442(14) 1 calc GR . P A 2
C9A C 0.0190(12) 0.260(3) 0.9855(13) 0.138(11) Uani 0.442(14) 1 d D U P A 2
H9AA H -0.0090 0.2206 0.9528 0.206 Uiso 0.442(14) 1 calc GR . P A 2
H9AB H 0.0231 0.3420 0.9738 0.206 Uiso 0.442(14) 1 calc GR . P A 2
H9AC H -0.0006 0.2527 1.0299 0.206 Uiso 0.442(14) 1 calc GR . P A 2
C8 C 0.0296(9) 0.147(2) 0.8806(11) 0.090(6) Uani 0.558(14) 1 d D U P A 1
H8A H -0.0002 0.2129 0.8885 0.108 Uiso 0.558(14) 1 calc R . P A 1
H8B H 0.0358 0.1385 0.8319 0.108 Uiso 0.558(14) 1 calc R . P A 1
C4A C 0.381(2) 0.382(4) 0.503(2) 0.096(15) Uani 0.189(12) 1 d D U P B 2
H4AA H 0.4159 0.3803 0.4700 0.144 Uiso 0.189(12) 1 calc GR . P B 2
H4AB H 0.3618 0.3045 0.5076 0.144 Uiso 0.189(12) 1 calc GR . P B 2
H4AC H 0.3986 0.4070 0.5462 0.144 Uiso 0.189(12) 1 calc GR . P B 2

loop_
_atom_site_aniso_label
_atom_site_aniso_U_11
_atom_site_aniso_U_22
_atom_site_aniso_U_33
_atom_site_aniso_U_23
_atom_site_aniso_U_13
_atom_site_aniso_U_12
Ga1 0.0320(3) 0.0442(4) 0.0274(3) 0.0026(3) 0.0008(2) -0.0004(3)
S1 0.0384(6) 0.0393(7) 0.0304(6) 0.0025(5) -0.0017(5) -0.0085(5)
S2 0.0421(7) 0.0440(7) 0.0325(6) 0.0010(5) -0.0004(5) -0.0131(6)
S3 0.0412(7) 0.0375(7) 0.0329(6) 0.0008(5) 0.0048(5) -0.0031(5)
S4 0.0496(8) 0.0402(7) 0.0425(7) 0.0088(6) 0.0098(6) 0.0052(6)
S5 0.0423(7) 0.0547(8) 0.0354(6) -0.0011(6) -0.0005(5) 0.0077(6)
S6 0.0382(7) 0.0790(11) 0.0343(6) -0.0087(7) -0.0045(5) 0.0055(7)
O2 0.045(2) 0.050(2) 0.043(2) 0.0111(18) 0.0153(17) -0.0013(18)
O1 0.069(3) 0.043(2) 0.0315(18) 0.0060(16) -0.0053(17) -0.0195(19)
O3 0.036(2) 0.089(3) 0.049(2) -0.004(2) -0.0045(18) 0.012(2)
C9 0.098(11) 0.116(12) 0.115(14) 0.029(10) 0.000(10) -0.042(9)
C6 0.033(2) 0.043(3) 0.028(2) 0.006(2) -0.0013(19) 0.001(2)
C1 0.040(3) 0.043(3) 0.026(2) 0.000(2) 0.003(2) -0.005(2)
C11 0.034(3) 0.072(4) 0.037(3) 0.008(3) 0.003(2) 0.005(3)
C2 0.075(4) 0.049(3) 0.039(3) 0.012(2) 0.001(3) -0.024(3)
C7 0.068(4) 0.062(4) 0.055(3) 0.019(3) 0.023(3) -0.011(3)
C12 0.043(3) 0.101(6) 0.054(4) -0.003(4) -0.014(3) 0.010(4)
C3 0.082(4) 0.068(4) 0.047(3) 0.013(3) 0.002(3) -0.006(3)
C5 0.083(5) 0.079(5) 0.067(4) 0.018(4) 0.023(4) -0.010(4)
C15 0.047(4) 0.105(7) 0.097(6) 0.015(5) 0.002(4) -0.012(4)
C13 0.051(4) 0.103(7) 0.092(6) 0.014(5) -0.017(4) 0.000(4)
C14 0.070(5) 0.102(7) 0.126(8) 0.036(6) -0.011(5) -0.018(5)
C10 0.094(6) 0.115(7) 0.051(4) 0.019(4) 0.012(4) -0.018(5)
C4 0.089(6) 0.070(6) 0.050(5) 0.007(4) 0.000(4) -0.003(4)
C8A 0.101(9) 0.100(13) 0.069(6) 0.014(7) 0.009(7) -0.040(9)
C9A 0.124(11) 0.19(3) 0.100(15) -0.004(15) 0.031(10) 0.026(14)
C8 0.100(9) 0.100(13) 0.069(6) 0.013(7) 0.006(7) -0.038(9)
C4A 0.108(18) 0.10(3) 0.08(3) 0.01(2) 0.013(17) 0.01(2)

loop_
_atom_type_symbol
_atom_type_description
_atom_type_scat_dispersion_real
_atom_type_scat_dispersion_imag
_atom_type_scat_source
C C 0.0181 0.0091 'International Tables Vol C Tables 4.2.6.8 and 6.1.1.4'
H H 0.0000 0.0000 'International Tables Vol C Tables 4.2.6.8 and 6.1.1.4'
Ga Ga -1.2846 0.7763 'International Tables Vol C Tables 4.2.6.8 and 6.1.1.4'
O O 0.0492 0.0322 'International Tables Vol C Tables 4.2.6.8 and 6.1.1.4'
S S 0.3331 0.5567 'International Tables Vol C Tables 4.2.6.8 and 6.1.1.4'

loop_
_geom_angle_atom_site_label_1
_geom_angle_atom_site_label_2
_geom_angle_atom_site_label_3
_geom_angle
S1 Ga1 S2 73.96(4)
S1 Ga1 S4 97.91(5)
S1 Ga1 S5 94.10(5)
S1 Ga1 S6 162.72(5)
S2 Ga1 S4 167.26(5)
S3 Ga1 S1 98.06(5)
S3 Ga1 S2 97.12(5)
S3 Ga1 S4 73.98(5)
S3 Ga1 S5 164.91(5)
S3 Ga1 S6 95.80(5)
S5 Ga1 S2 94.79(5)
S5 Ga1 S4 95.58(5)
S5 Ga1 S6 74.08(5)
S6 Ga1 S2 94.14(5)
S6 Ga1 S4 95.81(5)
C1 S1 Ga1 83.80(17)
C1 S2 Ga1 82.41(17)
C6 S3 Ga1 84.00(17)
C6 S4 Ga1 82.04(17)
C11 S5 Ga1 83.6(2)
C11 S6 Ga1 82.25(19)
C6 O2 C7 121.1(5)
C1 O1 C2 120.5(4)
C11 O3 C12 120.4(5)
S4 C6 S3 119.9(3)
O2 C6 S3 115.1(4)
O2 C6 S4 124.9(4)
S2 C1 S1 119.8(3)
O1 C1 S1 115.1(4)
O1 C1 S2 125.1(4)
S6 C11 S5 120.1(3)
O3 C11 S5 115.0(4)
O3 C11 S6 124.9(4)
O1 C2 C3 106.4(5)
O1 C2 C5 107.8(5)
C3 C2 C5 111.3(5)
O2 C7 C10 104.8(6)
O2 C7 C8A 110.5(13)
O2 C7 C8 103.6(11)
C8A C7 C10 123.9(13)
C8 C7 C10 108.4(11)
O3 C12 C15 108.6(6)
C13 C12 O3 105.7(6)
C13 C12 C15 112.8(6)
C4 C3 C2 113.6(6)
C4A C5 C2 131.1(19)
C12 C13 C14 112.5(7)
C9A C10 C7 105.4(12)
C9 C8 C7 110.6(17)

loop_
_geom_bond_atom_site_label_1
_geom_bond_atom_site_label_2
_geom_bond_distance
Ga1 S1 2.4100(13)
Ga1 S2 2.4658(14)
Ga1 S3 2.4075(14)
Ga1 S4 2.4748(15)
Ga1 S5 2.4129(15)
Ga1 S6 2.4564(14)
S1 C1 1.705(5)
S2 C1 1.687(5)
S3 C6 1.700(5)
S4 C6 1.693(5)
S5 C11 1.694(6)
S6 C11 1.691(6)
O2 C6 1.316(6)
O2 C7 1.480(7)
O1 C1 1.325(6)
O1 C2 1.480(6)
O3 C11 1.327(6)
O3 C12 1.485(7)
C9 C8 1.48(3)
C2 C3 1.516(9)
C2 C5 1.527(9)
C7 C10 1.526(10)
C7 C8A 1.480(16)
C7 C8 1.519(14)
C12 C15 1.547(10)
C12 C13 1.485(10)
C3 C4 1.512(11)
C5 C4A 1.49(2)
C13 C14 1.498(11)
C10 C9A 1.44(2)

loop_
_geom_torsion_atom_site_label_1
_geom_torsion_atom_site_label_2
_geom_torsion_atom_site_label_3
_geom_torsion_atom_site_label_4
_geom_torsion
Ga1 S1 C1 S2 -2.6(3)
Ga1 S1 C1 O1 176.0(4)
Ga1 S2 C1 S1 2.6(3)
Ga1 S2 C1 O1 -175.9(5)
Ga1 S3 C6 S4 -1.8(3)
Ga1 S3 C6 O2 177.7(4)
Ga1 S4 C6 S3 1.7(3)
Ga1 S4 C6 O2 -177.7(4)
Ga1 S5 C11 S6 0.4(3)
Ga1 S5 C11 O3 -179.4(5)
Ga1 S6 C11 S5 -0.4(3)
Ga1 S6 C11 O3 179.4(5)
O2 C7 C10 C9A 81.9(15)
O2 C7 C8 C9 178.6(15)
O1 C2 C3 C4 57.3(8)
O1 C2 C5 C4A -55(3)
O3 C12 C13 C14 -64.4(9)
C6 O2 C7 C10 144.3(6)
C6 O2 C7 C8A -80.2(15)
C6 O2 C7 C8 -102.2(11)
C1 O1 C2 C3 -145.7(5)
C1 O1 C2 C5 94.9(6)
C11 O3 C12 C15 -82.2(7)
C11 O3 C12 C13 156.6(6)
C2 O1 C1 S1 -177.5(4)
C2 O1 C1 S2 1.0(7)
C7 O2 C6 S3 -178.8(4)
C7 O2 C6 S4 0.6(7)
C12 O3 C11 S5 173.5(5)
C12 O3 C11 S6 -6.3(8)
C3 C2 C5 C4A -171(3)
C5 C2 C3 C4 174.5(7)
C15 C12 C13 C14 177.0(7)
C10 C7 C8 C9 -70.5(19)
C8A C7 C10 C9A -46(2)
